data_2212797
loop_
_publ_author_name
'R\"ais\"anen, Minna T.'
'Leskel\"a, Markku'
'Repo, Timo'

_publ_section_title
;
 5-Dodecyloxy-2-(phenethyliminomethyl)phenol
;
_journal_coeditor_code BT2296
_journal_issue 4
_journal_name_full 'Acta Crystallographica Section E'
_journal_page_first o1816
_journal_page_last o1817
_journal_paper_doi 10.1107/S1600536807012202
_journal_volume 63
_journal_year 2007
_chemical_formula_iupac 'C27 H39 N O2'
_chemical_formula_moiety 'C27 H39 N O2'
_chemical_formula_sum 'C27 H39 N O2'
_chemical_formula_weight 409.59
_chemical_name_systematic
;
5-Dodecyloxy-2-(phenethyliminomethyl)phenol
;
_space_group_IT_number 14
_symmetry_cell_setting monoclinic
_symmetry_space_group_name_Hall '-P 2ybc'
_symmetry_space_group_name_H-M 'P 1 21/c 1'
_atom_sites_solution_hydrogens geom
_atom_sites_solution_primary direct
_atom_sites_solution_secondary difmap
_audit_creation_method SHELXL97
_cell_angle_alpha 90.00
_cell_angle_beta 90.78(3)
_cell_angle_gamma 90.00
_cell_formula_units_Z 4
_cell_length_a 28.574(6)
_cell_length_b 10.458(2)
_cell_length_c 8.1580(16)
_cell_measurement_reflns_used 28506
_cell_measurement_temperature 173(2)
_cell_measurement_theta_max 26.49
_cell_measurement_theta_min 3.24
_cell_volume 2437.6(8)
_computing_cell_refinement 'DIRAX (Duisenberg, 1992)'
_computing_data_collection 'COLLECT (Nonius, 2002)'
_computing_data_reduction 'EVAL (Nonius, 2002)'
_computing_molecular_graphics
;
SHELXTL (Sheldrick, 1997b) and ORTEP-3 (Version 1.076; Farrugia,
1997)
;
_computing_publication_material SHELXL97
_computing_structure_refinement 'SHELXL97 (Sheldrick, 1997a)'
_computing_structure_solution 'SHELXS97 (Sheldrick, 1997a)'
_diffrn_ambient_temperature 173(2)
_diffrn_measured_fraction_theta_full 0.997
_diffrn_measured_fraction_theta_max 0.990
_diffrn_measurement_device_type 'Nonius KappaCCD area-detector'
_diffrn_measurement_method '\w and \f'
_diffrn_radiation_monochromator graphite
_diffrn_radiation_source 'fine-focus sealed tube'
_diffrn_radiation_type MoK\a
_diffrn_radiation_wavelength 0.71073
_diffrn_reflns_av_R_equivalents 0.0780
_diffrn_reflns_av_sigmaI/netI 0.0654
_diffrn_reflns_limit_h_max 35
_diffrn_reflns_limit_h_min -35
_diffrn_reflns_limit_k_max 13
_diffrn_reflns_limit_k_min -13
_diffrn_reflns_limit_l_max 9
_diffrn_reflns_limit_l_min -10
_diffrn_reflns_number 28506
_diffrn_reflns_theta_full 25.00
_diffrn_reflns_theta_max 26.49
_diffrn_reflns_theta_min 3.24
_exptl_absorpt_coefficient_mu 0.069
_exptl_absorpt_correction_T_max 0.9966
_exptl_absorpt_correction_T_min 0.9664
_exptl_absorpt_correction_type multi-scan
_exptl_absorpt_process_details '(SADABS; Sheldrick, 1996)'
_exptl_crystal_colour yellow
_exptl_crystal_density_diffrn 1.116
_exptl_crystal_density_method 'not measured'
_exptl_crystal_description block
_exptl_crystal_F_000 896
_exptl_crystal_size_max 0.50
_exptl_crystal_size_mid 0.25
_exptl_crystal_size_min 0.05
_refine_diff_density_max 0.177
_refine_diff_density_min -0.195
_refine_ls_extinction_method none
_refine_ls_goodness_of_fit_ref 1.002
_refine_ls_hydrogen_treatment constr
_refine_ls_matrix_type full
_refine_ls_number_parameters 271
_refine_ls_number_reflns 5004
_refine_ls_number_restraints 0
_refine_ls_restrained_S_all 1.002
_refine_ls_R_factor_all 0.1075
_refine_ls_R_factor_gt 0.0523
_refine_ls_shift/su_max 0.000
_refine_ls_shift/su_mean 0.000
_refine_ls_structure_factor_coef Fsqd
_refine_ls_weighting_details 'calc w = 1/[\s^2^(Fo^2^)+(0.0454P)^2^+0.6027P] where P=(Fo^2^+2Fc^2^)/3'
_refine_ls_weighting_scheme calc
_refine_ls_wR_factor_gt 0.1051
_refine_ls_wR_factor_ref 0.1265
_reflns_number_gt 2958
_reflns_number_total 5004
_reflns_threshold_expression I>2\s(I)
_cod_data_source_file bt2296.cif
_cod_data_source_block I
_cod_original_sg_symbol_H-M 'P 21/c'
_cod_database_code 2212797
_cod_database_fobs_code 2212797

loop_
_symmetry_equiv_pos_as_xyz
'x, y, z'
'-x, y+1/2, -z+1/2'
'-x, -y, -z'
'x, -y-1/2, z-1/2'

loop_
_atom_site_type_symbol
_atom_site_label
_atom_site_fract_x
_atom_site_fract_y
_atom_site_fract_z
_atom_site_U_iso_or_equiv
_atom_site_adp_type
_atom_site_calc_flag
_atom_site_refinement_flags
_atom_site_occupancy
O O1 0.46040(4) 1.05091(12) 0.29466(16) 0.0484(4) Uani d . 1
H H1 0.4887 1.0352 0.2770 0.073 Uiso calc R 1
N N1 0.53195(5) 0.92703(16) 0.18948(18) 0.0427(4) Uani d . 1
C C1 0.45391(6) 0.85770(16) 0.1384(2) 0.0336(4) Uani d . 1
O O2 0.30973(4) 0.87570(11) 0.18171(15) 0.0398(3) Uani d . 1
C C2 0.43359(6) 0.95966(16) 0.2249(2) 0.0316(4) Uani d . 1
C C3 0.38558(6) 0.96879(15) 0.2405(2) 0.0325(4) Uani d . 1
H H3A 0.3722 1.0382 0.2985 0.039 Uiso calc R 1
C C4 0.35737(6) 0.87640(16) 0.1711(2) 0.0321(4) Uani d . 1
C C5 0.37638(7) 0.77548(17) 0.0824(2) 0.0417(5) Uani d . 1
H H5A 0.3566 0.7129 0.0331 0.050 Uiso calc R 1
C C6 0.42379(7) 0.76800(17) 0.0674(2) 0.0415(5) Uani d . 1
H H6A 0.4367 0.6994 0.0065 0.050 Uiso calc R 1
C C7 0.50396(7) 0.84674(18) 0.1230(2) 0.0387(5) Uani d . 1
H H7A 0.5164 0.7778 0.0616 0.046 Uiso calc R 1
C C8 0.58201(7) 0.9093(2) 0.1691(2) 0.0522(6) Uani d . 1
H H8A 0.5945 0.9800 0.1019 0.063 Uiso calc R 1
H H8B 0.5877 0.8281 0.1104 0.063 Uiso calc R 1
C C9 0.60693(7) 0.9066(2) 0.3303(2) 0.0498(5) Uani d . 1
H H9A 0.5953 0.8328 0.3940 0.060 Uiso calc R 1
H H9B 0.5990 0.9852 0.3914 0.060 Uiso calc R 1
C C10 0.65930(6) 0.89687(17) 0.3200(2) 0.0359(4) Uani d . 1
C C11 0.68542(7) 0.98291(18) 0.2281(2) 0.0431(5) Uani d . 1
H H11A 0.6699 1.0490 0.1690 0.052 Uiso calc R 1
C C12 0.73331(7) 0.97348(18) 0.2218(2) 0.0452(5) Uani d . 1
H H12A 0.7505 1.0323 0.1573 0.054 Uiso calc R 1
C C13 0.75658(7) 0.87948(18) 0.3081(2) 0.0460(5) Uani d . 1
H H13A 0.7897 0.8735 0.3044 0.055 Uiso calc R 1
C C14 0.73127(7) 0.79426(18) 0.4000(2) 0.0448(5) Uani d . 1
H H14A 0.7470 0.7291 0.4602 0.054 Uiso calc R 1
C C15 0.68339(7) 0.80276(17) 0.4052(2) 0.0398(5) Uani d . 1
H H15A 0.6664 0.7428 0.4686 0.048 Uiso calc R 1
C C21 0.28832(6) 0.97354(16) 0.2793(2) 0.0391(5) Uani d . 1
H H21A 0.2945 1.0588 0.2315 0.047 Uiso calc R 1
H H21B 0.3014 0.9717 0.3922 0.047 Uiso calc R 1
C C22 0.23679(6) 0.94875(17) 0.2818(2) 0.0409(5) Uani d . 1
H H22A 0.2246 0.9450 0.1677 0.049 Uiso calc R 1
H H22B 0.2211 1.0208 0.3375 0.049 Uiso calc R 1
C C23 0.22476(7) 0.82597(18) 0.3681(3) 0.0449(5) Uani d . 1
H H23A 0.2372 0.8302 0.4818 0.054 Uiso calc R 1
H H23B 0.2408 0.7546 0.3124 0.054 Uiso calc R 1
C C24 0.17295(7) 0.79631(18) 0.3738(3) 0.0488(5) Uani d . 1
H H24A 0.1691 0.7076 0.4137 0.059 Uiso calc R 1
H H24B 0.1601 0.7998 0.2606 0.059 Uiso calc R 1
C C25 0.14407(6) 0.88417(17) 0.4805(2) 0.0396(5) Uani d . 1
H H25A 0.1592 0.8910 0.5901 0.047 Uiso calc R 1
H H25B 0.1434 0.9707 0.4312 0.047 Uiso calc R 1
C C26 0.09430(6) 0.83688(18) 0.4997(2) 0.0421(5) Uani d . 1
H H26A 0.0781 0.8431 0.3920 0.051 Uiso calc R 1
H H26B 0.0954 0.7453 0.5301 0.051 Uiso calc R 1
C C27 0.06517(6) 0.90666(17) 0.6252(2) 0.0403(5) Uani d . 1
H H27A 0.0624 0.9976 0.5927 0.048 Uiso calc R 1
H H27B 0.0816 0.9035 0.7327 0.048 Uiso calc R 1
C C28 0.01652(6) 0.85093(17) 0.6433(2) 0.0408(5) Uani d . 1
H H28A 0.0195 0.7584 0.6667 0.049 Uiso calc R 1
H H28B -0.0005 0.8599 0.5374 0.049 Uiso calc R 1
C C29 -0.01272(6) 0.91162(18) 0.7767(2) 0.0421(5) Uani d . 1
H H29A 0.0043 0.9037 0.8827 0.051 Uiso calc R 1
H H29B -0.0163 1.0039 0.7526 0.051 Uiso calc R 1
C C30 -0.06075(6) 0.85285(18) 0.7935(2) 0.0430(5) Uani d . 1
H H30A -0.0779 0.8622 0.6879 0.052 Uiso calc R 1
H H30B -0.0571 0.7602 0.8152 0.052 Uiso calc R 1
C C31 -0.08990(7) 0.9106(2) 0.9276(3) 0.0569(6) Uani d . 1
H H31A -0.0943 1.0028 0.9049 0.068 Uiso calc R 1
H H31B -0.0726 0.9027 1.0331 0.068 Uiso calc R 1
C C32 -0.13750(8) 0.8487(3) 0.9447(3) 0.0736(7) Uani d . 1
H H32A -0.1545 0.8902 1.0336 0.110 Uiso calc R 1
H H32B -0.1336 0.7577 0.9696 0.110 Uiso calc R 1
H H32C -0.1553 0.8582 0.8418 0.110 Uiso calc R 1

loop_
_atom_site_aniso_label
_atom_site_aniso_U_11
_atom_site_aniso_U_22
_atom_site_aniso_U_33
_atom_site_aniso_U_12
_atom_site_aniso_U_13
_atom_site_aniso_U_23
O1 0.0388(8) 0.0499(8) 0.0564(9) -0.0050(6) 0.0002(7) -0.0211(7)
N1 0.0383(10) 0.0576(10) 0.0320(9) 0.0023(8) 0.0017(7) 0.0006(8)
C1 0.0432(12) 0.0332(9) 0.0246(9) 0.0016(8) 0.0057(8) 0.0019(8)
O2 0.0399(8) 0.0456(7) 0.0339(7) -0.0030(6) 0.0029(6) -0.0072(6)
C2 0.0391(12) 0.0326(9) 0.0231(9) -0.0016(8) -0.0016(8) -0.0006(7)
C3 0.0413(11) 0.0301(9) 0.0262(10) 0.0021(8) 0.0013(8) -0.0029(7)
C4 0.0347(11) 0.0374(10) 0.0242(9) -0.0024(8) 0.0021(8) 0.0025(7)
C5 0.0493(13) 0.0400(11) 0.0360(11) -0.0105(9) 0.0059(9) -0.0120(9)
C6 0.0494(13) 0.0370(10) 0.0382(11) -0.0010(9) 0.0117(10) -0.0089(8)
C7 0.0444(12) 0.0437(11) 0.0283(10) 0.0094(9) 0.0069(9) 0.0027(8)
C8 0.0353(12) 0.0847(15) 0.0366(12) 0.0033(11) 0.0048(9) -0.0063(11)
C9 0.0465(13) 0.0672(14) 0.0357(12) 0.0067(10) 0.0048(10) 0.0030(10)
C10 0.0390(11) 0.0439(10) 0.0248(10) 0.0009(9) 0.0011(8) -0.0037(8)
C11 0.0528(14) 0.0421(11) 0.0343(11) 0.0059(9) -0.0017(10) 0.0040(9)
C12 0.0500(14) 0.0437(11) 0.0422(12) -0.0097(10) 0.0061(10) -0.0020(9)
C13 0.0400(12) 0.0473(12) 0.0505(13) 0.0009(10) -0.0051(10) -0.0096(10)
C14 0.0518(14) 0.0384(11) 0.0441(12) 0.0061(10) -0.0070(10) -0.0005(9)
C15 0.0485(13) 0.0367(10) 0.0341(11) -0.0023(9) 0.0015(9) 0.0007(8)
C21 0.0416(12) 0.0354(10) 0.0405(11) 0.0036(8) 0.0022(9) -0.0015(8)
C22 0.0395(12) 0.0442(11) 0.0389(11) 0.0046(9) -0.0012(9) 0.0016(9)
C23 0.0427(12) 0.0396(10) 0.0525(13) 0.0036(9) 0.0062(10) -0.0002(9)
C24 0.0468(13) 0.0453(11) 0.0545(13) -0.0061(10) 0.0074(10) -0.0101(10)
C25 0.0410(12) 0.0378(10) 0.0399(12) -0.0010(8) 0.0002(9) 0.0005(8)
C26 0.0401(12) 0.0459(11) 0.0402(11) -0.0005(9) -0.0039(9) -0.0022(9)
C27 0.0405(12) 0.0383(10) 0.0420(11) -0.0012(9) -0.0017(9) 0.0020(9)
C28 0.0383(12) 0.0416(11) 0.0423(11) 0.0012(9) -0.0049(9) -0.0004(9)
C29 0.0428(12) 0.0419(11) 0.0415(11) -0.0033(9) -0.0006(9) 0.0002(9)
C30 0.0368(12) 0.0454(11) 0.0467(12) -0.0006(9) -0.0023(9) 0.0028(9)
C31 0.0508(14) 0.0624(14) 0.0578(14) -0.0024(11) 0.0119(11) 0.0022(11)
C32 0.0459(15) 0.0962(19) 0.0788(18) 0.0007(13) 0.0100(13) 0.0224(15)

loop_
_atom_type_symbol
_atom_type_description
_atom_type_scat_dispersion_real
_atom_type_scat_dispersion_imag
_atom_type_scat_source
C C 0.0033 0.0016 'International Tables Vol C Tables 4.2.6.8 and 6.1.1.4'
H H 0.0000 0.0000 'International Tables Vol C Tables 4.2.6.8 and 6.1.1.4'
N N 0.0061 0.0033 'International Tables Vol C Tables 4.2.6.8 and 6.1.1.4'
O O 0.0106 0.0060 'International Tables Vol C Tables 4.2.6.8 and 6.1.1.4'

loop_
_geom_angle_atom_site_label_1
_geom_angle_atom_site_label_2
_geom_angle_atom_site_label_3
_geom_angle
C2 O1 H1 109.5
C7 N1 C8 118.67(17)
C6 C1 C2 117.48(17)
C6 C1 C7 121.19(17)
C2 C1 C7 121.32(17)
C4 O2 C21 117.60(13)
O1 C2 C3 118.18(15)
O1 C2 C1 120.85(16)
C3 C2 C1 120.97(16)
C4 C3 C2 119.37(16)
C4 C3 H3A 120.3
C2 C3 H3A 120.3
O2 C4 C3 123.86(15)
O2 C4 C5 115.13(15)
C3 C4 C5 121.01(17)
C6 C5 C4 118.98(17)
C6 C5 H5A 120.5
C4 C5 H5A 120.5
C5 C6 C1 122.17(17)
C5 C6 H6A 118.9
C1 C6 H6A 118.9
N1 C7 C1 121.84(17)
N1 C7 H7A 119.1
C1 C7 H7A 119.1
N1 C8 C9 111.19(16)
N1 C8 H8A 109.4
C9 C8 H8A 109.4
N1 C8 H8B 109.4
C9 C8 H8B 109.4
H8A C8 H8B 108.0
C8 C9 C10 114.63(16)
C8 C9 H9A 108.6
C10 C9 H9A 108.6
C8 C9 H9B 108.6
C10 C9 H9B 108.6
H9A C9 H9B 107.6
C15 C10 C11 117.58(18)
C15 C10 C9 120.59(17)
C11 C10 C9 121.82(17)
C12 C11 C10 120.98(18)
C12 C11 H11A 119.5
C10 C11 H11A 119.5
C11 C12 C13 120.46(19)
C11 C12 H12A 119.8
C13 C12 H12A 119.8
C12 C13 C14 119.2(2)
C12 C13 H13A 120.4
C14 C13 H13A 120.4
C15 C14 C13 120.42(19)
C15 C14 H14A 119.8
C13 C14 H14A 119.8
C14 C15 C10 121.35(18)
C14 C15 H15A 119.3
C10 C15 H15A 119.3
O2 C21 C22 108.11(15)
O2 C21 H21A 110.1
C22 C21 H21A 110.1
O2 C21 H21B 110.1
C22 C21 H21B 110.1
H21A C21 H21B 108.4
C21 C22 C23 112.66(15)
C21 C22 H22A 109.1
C23 C22 H22A 109.1
C21 C22 H22B 109.1
C23 C22 H22B 109.1
H22A C22 H22B 107.8
C22 C23 C24 114.74(16)
C22 C23 H23A 108.6
C24 C23 H23A 108.6
C22 C23 H23B 108.6
C24 C23 H23B 108.6
H23A C23 H23B 107.6
C23 C24 C25 115.66(16)
C23 C24 H24A 108.4
C25 C24 H24A 108.4
C23 C24 H24B 108.4
C25 C24 H24B 108.4
H24A C24 H24B 107.4
C26 C25 C24 112.35(15)
C26 C25 H25A 109.1
C24 C25 H25A 109.1
C26 C25 H25B 109.1
C24 C25 H25B 109.1
H25A C25 H25B 107.9
C27 C26 C25 115.96(16)
C27 C26 H26A 108.3
C25 C26 H26A 108.3
C27 C26 H26B 108.3
C25 C26 H26B 108.3
H26A C26 H26B 107.4
C26 C27 C28 113.18(16)
C26 C27 H27A 108.9
C28 C27 H27A 108.9
C26 C27 H27B 108.9
C28 C27 H27B 108.9
H27A C27 H27B 107.8
C27 C28 C29 115.03(16)
C27 C28 H28A 108.5
C29 C28 H28A 108.5
C27 C28 H28B 108.5
C29 C28 H28B 108.5
H28A C28 H28B 107.5
C30 C29 C28 113.82(16)
C30 C29 H29A 108.8
C28 C29 H29A 108.8
C30 C29 H29B 108.8
C28 C29 H29B 108.8
H29A C29 H29B 107.7
C31 C30 C29 114.44(17)
C31 C30 H30A 108.7
C29 C30 H30A 108.7
C31 C30 H30B 108.7
C29 C30 H30B 108.7
H30A C30 H30B 107.6
C30 C31 C32 113.61(19)
C30 C31 H31A 108.8
C32 C31 H31A 108.8
C30 C31 H31B 108.8
C32 C31 H31B 108.8
H31A C31 H31B 107.7
C31 C32 H32A 109.5
C31 C32 H32B 109.5
H32A C32 H32B 109.5
C31 C32 H32C 109.5
H32A C32 H32C 109.5
H32B C32 H32C 109.5

loop_
_geom_bond_atom_site_label_1
_geom_bond_atom_site_label_2
_geom_bond_distance
O1 C2 1.345(2)
O1 H1 0.8400
N1 C7 1.276(2)
N1 C8 1.454(2)
C1 C6 1.394(2)
C1 C2 1.409(2)
C1 C7 1.442(3)
O2 C4 1.365(2)
O2 C21 1.438(2)
C2 C3 1.383(2)
C3 C4 1.375(2)
C3 H3A 0.9500
C4 C5 1.394(2)
C5 C6 1.364(3)
C5 H5A 0.9500
C6 H6A 0.9500
C7 H7A 0.9500
C8 C9 1.487(3)
C8 H8A 0.9900
C8 H8B 0.9900
C9 C10 1.503(3)
C9 H9A 0.9900
C9 H9B 0.9900
C10 C15 1.383(2)
C10 C11 1.394(2)
C11 C12 1.374(3)
C11 H11A 0.9500
C12 C13 1.375(3)
C12 H12A 0.9500
C13 C14 1.376(3)
C13 H13A 0.9500
C14 C15 1.372(3)
C14 H14A 0.9500
C15 H15A 0.9500
C21 C22 1.496(2)
C21 H21A 0.9900
C21 H21B 0.9900
C22 C23 1.506(3)
C22 H22A 0.9900
C22 H22B 0.9900
C23 C24 1.514(3)
C23 H23A 0.9900
C23 H23B 0.9900
C24 C25 1.517(2)
C24 H24A 0.9900
C24 H24B 0.9900
C25 C26 1.516(2)
C25 H25A 0.9900
C25 H25B 0.9900
C26 C27 1.515(2)
C26 H26A 0.9900
C26 H26B 0.9900
C27 C28 1.517(2)
C27 H27A 0.9900
C27 H27B 0.9900
C28 C29 1.519(2)
C28 H28A 0.9900
C28 H28B 0.9900
C29 C30 1.512(2)
C29 H29A 0.9900
C29 H29B 0.9900
C30 C31 1.510(3)
C30 H30A 0.9900
C30 H30B 0.9900
C31 C32 1.514(3)
C31 H31A 0.9900
C31 H31B 0.9900
C32 H32A 0.9800
C32 H32B 0.9800
C32 H32C 0.9800

loop_
_geom_hbond_atom_site_label_D
_geom_hbond_atom_site_label_H
_geom_hbond_atom_site_label_A
_geom_hbond_distance_DH
_geom_hbond_distance_HA
_geom_hbond_distance_DA
_geom_hbond_angle_DHA
O1 H1 N1 0.84 1.83 2.577(2) 147.8

loop_
_geom_torsion_atom_site_label_1
_geom_torsion_atom_site_label_2
_geom_torsion_atom_site_label_3
_geom_torsion_atom_site_label_4
_geom_torsion
C6 C1 C2 O1 -179.02(16)
C7 C1 C2 O1 0.7(2)
C6 C1 C2 C3 0.9(2)
C7 C1 C2 C3 -179.35(16)
O1 C2 C3 C4 -179.64(15)
C1 C2 C3 C4 0.4(2)
C21 O2 C4 C3 -3.7(2)
C21 O2 C4 C5 176.69(15)
C2 C3 C4 O2 178.97(16)
C2 C3 C4 C5 -1.5(3)
O2 C4 C5 C6 -179.24(16)
C3 C4 C5 C6 1.2(3)
C4 C5 C6 C1 0.2(3)
C2 C1 C6 C5 -1.3(3)
C7 C1 C6 C5 179.03(17)
C8 N1 C7 C1 179.73(16)
C6 C1 C7 N1 -178.88(17)
C2 C1 C7 N1 1.4(3)
C7 N1 C8 C9 -125.9(2)
N1 C8 C9 C10 -176.33(17)
C8 C9 C10 C15 -127.4(2)
C8 C9 C10 C11 54.0(3)
C15 C10 C11 C12 0.5(3)
C9 C10 C11 C12 179.18(18)
C10 C11 C12 C13 -0.8(3)
C11 C12 C13 C14 0.5(3)
C12 C13 C14 C15 0.1(3)
C13 C14 C15 C10 -0.4(3)
C11 C10 C15 C14 0.1(3)
C9 C10 C15 C14 -178.56(18)
C4 O2 C21 C22 -176.34(14)
O2 C21 C22 C23 65.3(2)
C21 C22 C23 C24 -179.89(16)
C22 C23 C24 C25 -68.5(2)
C23 C24 C25 C26 -171.52(16)
C24 C25 C26 C27 170.72(16)
C25 C26 C27 C28 -177.54(16)
C26 C27 C28 C29 175.70(16)
C27 C28 C29 C30 -179.16(16)
C28 C29 C30 C31 178.93(17)
C29 C30 C31 C32 -178.88(18)

loop_
_cod_related_entry_id
_cod_related_entry_database
_cod_related_entry_code
1 ChemSpider 30655193
